data_7154290
loop_
_publ_author_name
'Vijayadas, Kuruppanthara N.'
'Kotmale, Amol S.'
'Thorat, Shridhar H.'
'Gonnade, Rajesh G.'
'Nair, Roshna V.'
'Rajamohanan, Pattuparambil R.'
'Sanjayan, Gangadhar J.'

_publ_section_title
;
 Reversal of H-bonding direction by N-sulfonation in a synthetic
 reverse-turn peptide motif.
;
_journal_issue 10
_journal_name_full 'Organic &amp; biomolecular chemistry'
_journal_page_first 3064
_journal_page_last 3069
_journal_paper_doi 10.1039/c4ob02438a
_journal_volume 13
_journal_year 2015
_chemical_absolute_configuration rmad
_chemical_formula_moiety 'C21 H32 N4 O6 S2'
_chemical_formula_sum 'C21 H32 N4 O6 S2'
_chemical_formula_weight 500.63
_chemical_name_systematic
; 
 ? 
;
_space_group_IT_number 5
_symmetry_cell_setting monoclinic
_symmetry_space_group_name_Hall 'C 2y'
_symmetry_space_group_name_H-M 'C 1 2 1'
_atom_sites_solution_hydrogens geom
_atom_sites_solution_primary direct
_atom_sites_solution_secondary difmap
_audit_creation_method SHELXL-97
_audit_update_record
;
2014-09-27 deposited with the CCDC.
2015-01-13 downloaded from the CCDC.
;
_cell_angle_alpha 90.00
_cell_angle_beta 93.118(5)
_cell_angle_gamma 90.00
_cell_formula_units_Z 4
_cell_length_a 18.6244(11)
_cell_length_b 8.4267(4)
_cell_length_c 16.0611(8)
_cell_measurement_reflns_used 7309
_cell_measurement_temperature 297(2)
_cell_measurement_theta_max 25.49
_cell_measurement_theta_min 2.19
_cell_volume 2516.9(2)
_computing_cell_refinement 'Bruker SAINT'
_computing_data_collection 'Bruker APEX2'
_computing_data_reduction 'Bruker SAINT'
_computing_molecular_graphics 'Bruker SHELXTL'
_computing_publication_material 'Bruker SHELXTL'
_computing_structure_refinement 'SHELXL-97 (Sheldrick, 2008)'
_computing_structure_solution 'SHELXS-97 (Sheldrick, 2008)'
_diffrn_ambient_temperature 297(2)
_diffrn_measured_fraction_theta_full 1.000
_diffrn_measured_fraction_theta_max 1.000
_diffrn_measurement_device 'Bruker APEX-II CCD'
_diffrn_measurement_device_type 'CCD Area Detector'
_diffrn_measurement_method '\f and \w scans'
_diffrn_radiation_monochromator graphite
_diffrn_radiation_source 'fine-focus sealed tube'
_diffrn_radiation_type MoK\a
_diffrn_radiation_wavelength 0.71073
_diffrn_reflns_av_R_equivalents 0.0553
_diffrn_reflns_av_sigmaI/netI 0.0453
_diffrn_reflns_limit_h_max 21
_diffrn_reflns_limit_h_min -22
_diffrn_reflns_limit_k_max 10
_diffrn_reflns_limit_k_min -10
_diffrn_reflns_limit_l_max 19
_diffrn_reflns_limit_l_min -19
_diffrn_reflns_number 17277
_diffrn_reflns_theta_full 25.00
_diffrn_reflns_theta_max 25.00
_diffrn_reflns_theta_min 2.19
_exptl_absorpt_coefficient_mu 0.254
_exptl_absorpt_correction_T_max 0.9677
_exptl_absorpt_correction_T_min 0.8547
_exptl_absorpt_correction_type multi-scan
_exptl_absorpt_process_details 'Bruker SADABS'
_exptl_crystal_colour colourless
_exptl_crystal_density_diffrn 1.321
_exptl_crystal_density_method 'not measured'
_exptl_crystal_description needle
_exptl_crystal_F_000 1064
_exptl_crystal_recrystallization_method 'Re-crystallisation from solvent: Ethyl Acetate - Petroleum Ether'
_exptl_crystal_size_max 0.64
_exptl_crystal_size_mid 0.19
_exptl_crystal_size_min 0.13
_refine_diff_density_max 0.330
_refine_diff_density_min -0.175
_refine_diff_density_rms 0.037
_refine_ls_abs_structure_details 'Flack H D (1983), Acta Cryst. A39, 876-881'
_refine_ls_abs_structure_Flack 0.00(8)
_refine_ls_extinction_coef 0.0050(6)
_refine_ls_extinction_expression Fc^*^=kFc[1+0.001xFc^2^\l^3^/sin(2\q)]^-1/4^
_refine_ls_extinction_method SHELXL
_refine_ls_goodness_of_fit_ref 1.039
_refine_ls_hydrogen_treatment mixed
_refine_ls_matrix_type full
_refine_ls_number_parameters 310
_refine_ls_number_reflns 4429
_refine_ls_number_restraints 1
_refine_ls_restrained_S_all 1.039
_refine_ls_R_factor_all 0.0474
_refine_ls_R_factor_gt 0.0430
_refine_ls_shift/su_max 0.001
_refine_ls_shift/su_mean 0.000
_refine_ls_structure_factor_coef Fsqd
_refine_ls_weighting_details 'calc w=1/[\s^2^(Fo^2^)+(0.0555P)^2^+1.3256P] where P=(Fo^2^+2Fc^2^)/3'
_refine_ls_weighting_scheme calc
_refine_ls_wR_factor_gt 0.1128
_refine_ls_wR_factor_ref 0.1171
_reflns_number_gt 4052
_reflns_number_total 4429
_reflns_threshold_expression >2sigma(I)
_cod_data_source_file c4ob02438a2.cif
_cod_data_source_block 2
_cod_depositor_comments 'Adding full bibliography for 7154289--7154295.cif.'
_cod_original_sg_symbol_H-M C2
_cod_database_code 7154290

loop_
_symmetry_equiv_pos_as_xyz
'x, y, z'
'-x, y, -z'
'x+1/2, y+1/2, z'
'-x+1/2, y+1/2, -z'

loop_
_atom_site_label
_atom_site_type_symbol
_atom_site_fract_x
_atom_site_fract_y
_atom_site_fract_z
_atom_site_U_iso_or_equiv
_atom_site_adp_type
_atom_site_occupancy
_atom_site_symmetry_multiplicity
_atom_site_calc_flag
_atom_site_refinement_flags
S1 S 0.86236(4) 0.45826(8) 0.89605(4) 0.0520(2) Uani 1 1 d .
S2 S 1.02670(4) 0.53377(15) 0.65120(6) 0.0835(4) Uani 1 1 d .
O1 O 1.0854(2) 0.1277(4) 0.8056(3) 0.1469(17) Uani 1 1 d .
O2 O 0.92462(12) 0.5537(2) 0.91223(13) 0.0636(5) Uani 1 1 d .
O3 O 0.80123(12) 0.4907(3) 0.94363(14) 0.0766(7) Uani 1 1 d .
O4 O 0.74593(14) 0.1361(4) 0.70555(19) 0.0948(9) Uani 1 1 d .
O5 O 0.97920(19) 0.6643(7) 0.6394(3) 0.158(2) Uani 1 1 d .
O6 O 0.9990(2) 0.3823(5) 0.63495(19) 0.1393(17) Uani 1 1 d .
N1 N 1.05594(12) 0.5348(3) 0.74755(15) 0.0585(6) Uani 1 1 d .
N2 N 0.99716(13) 0.2953(3) 0.83990(17) 0.0558(6) Uani 1 1 d .
H2N H 0.9863(15) 0.383(4) 0.8376(16) 0.037(7) Uiso 1 1 d .
N3 N 0.84313(11) 0.4733(3) 0.79512(13) 0.0508(5) Uani 1 1 d .
N4 N 0.85949(14) 0.2177(3) 0.68902(16) 0.0592(6) Uani 1 1 d .
H4N H 0.8882(18) 0.291(4) 0.699(2) 0.065(10) Uiso 1 1 d .
C1 C 1.10223(17) 0.4029(5) 0.7775(2) 0.0697(9) Uani 1 1 d .
H1 H 1.1329 0.3696 0.7330 0.084 Uiso 1 1 calc R
C2 C 1.1489(2) 0.4810(9) 0.8484(3) 0.117(2) Uani 1 1 d .
H2A H 1.1533 0.4117 0.8966 0.140 Uiso 1 1 calc R
H2B H 1.1967 0.5039 0.8302 0.140 Uiso 1 1 calc R
C3 C 1.1112(3) 0.6297(9) 0.8689(3) 0.129(2) Uani 1 1 d .
H3A H 1.0747 0.6098 0.9084 0.154 Uiso 1 1 calc R
H3B H 1.1448 0.7079 0.8922 0.154 Uiso 1 1 calc R
C4 C 1.0788(3) 0.6831(6) 0.7888(3) 0.0953(13) Uani 1 1 d .
H4A H 1.1135 0.7390 0.7568 0.114 Uiso 1 1 calc R
H4B H 1.0380 0.7522 0.7966 0.114 Uiso 1 1 calc R
C5 C 1.05991(19) 0.2599(5) 0.8071(2) 0.0761(10) Uani 1 1 d .
C6 C 0.94947(15) 0.1971(3) 0.87977(16) 0.0504(6) Uani 1 1 d .
C7 C 0.88474(15) 0.2568(3) 0.90827(16) 0.0489(6) Uani 1 1 d .
C8 C 0.83680(18) 0.1609(4) 0.9483(2) 0.0639(8) Uani 1 1 d .
H8 H 0.7945 0.2033 0.9670 0.077 Uiso 1 1 calc R
C9 C 0.8523(2) 0.0024(5) 0.9602(2) 0.0794(10) Uani 1 1 d .
H9 H 0.8206 -0.0631 0.9869 0.095 Uiso 1 1 calc R
C10 C 0.9147(2) -0.0573(4) 0.9324(2) 0.0817(10) Uani 1 1 d .
H10 H 0.9247 -0.1646 0.9402 0.098 Uiso 1 1 calc R
C11 C 0.9630(2) 0.0356(4) 0.8935(2) 0.0706(8) Uani 1 1 d .
H11 H 1.0053 -0.0091 0.8759 0.085 Uiso 1 1 calc R
C12 C 0.77747(14) 0.3854(4) 0.76349(18) 0.0578(7) Uani 1 1 d .
H12 H 0.7484 0.3593 0.8107 0.069 Uiso 1 1 calc R
C13 C 0.73696(19) 0.5060(5) 0.7081(3) 0.0862(12) Uani 1 1 d .
H13A H 0.7171 0.4557 0.6576 0.103 Uiso 1 1 calc R
H13B H 0.6979 0.5529 0.7372 0.103 Uiso 1 1 calc R
C14 C 0.7891(3) 0.6258(7) 0.6883(4) 0.121(2) Uani 1 1 d .
H14A H 0.7654 0.7262 0.6758 0.145 Uiso 1 1 calc R
H14B H 0.8152 0.5938 0.6405 0.145 Uiso 1 1 calc R
C15 C 0.8391(2) 0.6408(4) 0.7641(2) 0.0716(9) Uani 1 1 d .
H15A H 0.8197 0.7112 0.8050 0.086 Uiso 1 1 calc R
H15B H 0.8860 0.6793 0.7498 0.086 Uiso 1 1 calc R
C16 C 0.79440(16) 0.2337(4) 0.71771(19) 0.0615(8) Uani 1 1 d .
C17 C 0.8807(2) 0.0812(4) 0.6408(2) 0.0737(9) Uani 1 1 d .
H17A H 0.8487 -0.0065 0.6514 0.088 Uiso 1 1 calc R
H17B H 0.9289 0.0497 0.6598 0.088 Uiso 1 1 calc R
C18 C 0.8792(3) 0.1113(7) 0.5483(3) 0.1162(18) Uani 1 1 d .
H18 H 0.9199 0.1818 0.5392 0.139 Uiso 1 1 calc R
C19 C 0.8170(5) 0.1891(9) 0.5116(3) 0.156(3) Uani 1 1 d .
H19A H 0.7750 0.1270 0.5210 0.234 Uiso 1 1 calc R
H19B H 0.8220 0.2006 0.4527 0.234 Uiso 1 1 calc R
H19C H 0.8123 0.2920 0.5363 0.234 Uiso 1 1 calc R
C20 C 0.8958(4) -0.0452(9) 0.5046(4) 0.165(3) Uani 1 1 d .
H20A H 0.8566 -0.1177 0.5098 0.248 Uiso 1 1 calc R
H20B H 0.9390 -0.0905 0.5299 0.248 Uiso 1 1 calc R
H20C H 0.9023 -0.0253 0.4466 0.248 Uiso 1 1 calc R
C21 C 1.0993(2) 0.5658(6) 0.5890(2) 0.0844(11) Uani 1 1 d .
H21A H 1.1316 0.4771 0.5940 0.127 Uiso 1 1 calc R
H21B H 1.1242 0.6607 0.6069 0.127 Uiso 1 1 calc R
H21C H 1.0821 0.5772 0.5319 0.127 Uiso 1 1 calc R

loop_
_atom_site_aniso_label
_atom_site_aniso_U_11
_atom_site_aniso_U_22
_atom_site_aniso_U_33
_atom_site_aniso_U_23
_atom_site_aniso_U_13
_atom_site_aniso_U_12
S1 0.0514(4) 0.0571(4) 0.0478(3) -0.0097(3) 0.0037(3) 0.0067(3)
S2 0.0532(4) 0.1347(9) 0.0612(5) 0.0300(5) -0.0091(4) -0.0300(6)
O1 0.122(3) 0.097(2) 0.233(5) 0.040(3) 0.108(3) 0.047(2)
O2 0.0690(12) 0.0489(11) 0.0715(13) -0.0153(10) -0.0094(10) 0.0000(10)
O3 0.0711(13) 0.1003(19) 0.0598(12) -0.0131(12) 0.0166(10) 0.0206(13)
O4 0.0691(15) 0.113(2) 0.104(2) -0.0272(16) 0.0188(14) -0.0441(16)
O5 0.084(2) 0.247(6) 0.143(3) 0.098(3) 0.011(2) 0.058(3)
O6 0.150(3) 0.195(4) 0.0724(17) -0.006(2) -0.0008(18) -0.118(3)
N1 0.0480(12) 0.0725(16) 0.0550(13) 0.0041(12) 0.0015(10) -0.0108(13)
N2 0.0521(14) 0.0479(14) 0.0687(16) 0.0077(12) 0.0160(11) 0.0056(12)
N3 0.0464(11) 0.0571(13) 0.0489(12) -0.0006(11) 0.0021(9) -0.0012(11)
N4 0.0499(14) 0.0673(17) 0.0604(14) -0.0102(13) 0.0025(11) -0.0151(13)
C1 0.0456(15) 0.100(3) 0.0649(19) 0.0209(17) 0.0115(14) 0.0100(16)
C2 0.064(2) 0.211(6) 0.073(2) 0.048(4) -0.0199(19) -0.048(3)
C3 0.108(4) 0.205(7) 0.074(3) -0.040(4) 0.018(3) -0.078(4)
C4 0.085(3) 0.093(3) 0.111(3) -0.024(3) 0.029(2) -0.029(2)
C5 0.064(2) 0.079(2) 0.088(2) 0.0173(19) 0.0278(18) 0.0195(18)
C6 0.0539(15) 0.0504(15) 0.0471(14) -0.0004(12) 0.0051(12) -0.0012(12)
C7 0.0481(14) 0.0530(15) 0.0457(14) -0.0028(12) 0.0025(11) -0.0027(12)
C8 0.0579(17) 0.075(2) 0.0596(17) 0.0002(15) 0.0112(14) -0.0124(16)
C9 0.082(2) 0.073(2) 0.083(2) 0.0109(18) 0.0100(19) -0.0243(19)
C10 0.110(3) 0.0481(19) 0.088(2) 0.0069(18) 0.008(2) -0.012(2)
C11 0.080(2) 0.0499(17) 0.082(2) 0.0043(16) 0.0098(17) 0.0075(17)
C12 0.0387(13) 0.085(2) 0.0496(15) -0.0015(14) 0.0029(11) -0.0042(14)
C13 0.0559(18) 0.109(3) 0.092(3) -0.003(2) -0.0124(17) 0.016(2)
C14 0.107(4) 0.112(4) 0.140(4) 0.046(3) -0.045(3) -0.003(3)
C15 0.070(2) 0.065(2) 0.079(2) 0.0115(16) -0.0019(17) 0.0069(17)
C16 0.0488(16) 0.079(2) 0.0557(16) -0.0018(15) -0.0032(13) -0.0153(16)
C17 0.073(2) 0.068(2) 0.079(2) -0.0132(18) 0.0005(17) -0.0025(17)
C18 0.120(4) 0.135(4) 0.092(3) -0.055(3) -0.010(3) 0.026(3)
C19 0.239(8) 0.143(5) 0.082(3) -0.029(4) -0.025(4) 0.039(6)
C20 0.189(6) 0.174(6) 0.128(5) -0.080(5) -0.025(4) 0.070(6)
C21 0.074(2) 0.118(3) 0.0616(19) 0.017(2) 0.0049(16) -0.021(2)

loop_
_atom_type_symbol
_atom_type_description
_atom_type_scat_dispersion_real
_atom_type_scat_dispersion_imag
_atom_type_scat_source
C C 0.0033 0.0016 'International Tables Vol C Tables 4.2.6.8 and 6.1.1.4'
H H 0.0000 0.0000 'International Tables Vol C Tables 4.2.6.8 and 6.1.1.4'
N N 0.0061 0.0033 'International Tables Vol C Tables 4.2.6.8 and 6.1.1.4'
O O 0.0106 0.0060 'International Tables Vol C Tables 4.2.6.8 and 6.1.1.4'
S S 0.1246 0.1234 'International Tables Vol C Tables 4.2.6.8 and 6.1.1.4'

loop_
_geom_angle_atom_site_label_1
_geom_angle_atom_site_label_2
_geom_angle_atom_site_label_3
_geom_angle
O2 S1 O3 117.30(14)
O2 S1 N3 105.53(13)
O3 S1 N3 111.98(13)
O2 S1 C7 109.85(13)
O3 S1 C7 108.38(15)
N3 S1 C7 102.83(13)
O6 S2 O5 117.6(3)
O6 S2 N1 106.63(17)
O5 S2 N1 107.5(2)
O6 S2 C21 108.9(2)
O5 S2 C21 107.5(2)
N1 S2 C21 108.48(15)
C4 N1 C1 110.2(3)
C4 N1 S2 120.8(3)
C1 N1 S2 118.1(2)
C5 N2 C6 129.7(3)
C5 N2 H2N 115(2)
C6 N2 H2N 115(2)
C12 N3 C15 109.2(2)
C12 N3 S1 115.25(18)
C15 N3 S1 113.9(2)
C16 N4 C17 123.0(3)
C16 N4 H4N 117(2)
C17 N4 H4N 120(2)
N1 C1 C5 113.2(2)
N1 C1 C2 102.5(4)
C5 C1 C2 112.7(3)
N1 C1 H1 109.4
C5 C1 H1 109.4
C2 C1 H1 109.4
C3 C2 C1 105.7(3)
C3 C2 H2A 110.6
C1 C2 H2A 110.6
C3 C2 H2B 110.6
C1 C2 H2B 110.6
H2A C2 H2B 108.7
C4 C3 C2 104.1(4)
C4 C3 H3A 110.9
C2 C3 H3A 110.9
C4 C3 H3B 110.9
C2 C3 H3B 110.9
H3A C3 H3B 109.0
C3 C4 N1 103.4(4)
C3 C4 H4A 111.1
N1 C4 H4A 111.1
C3 C4 H4B 111.1
N1 C4 H4B 111.1
H4A C4 H4B 109.1
O1 C5 N2 124.3(4)
O1 C5 C1 120.6(3)
N2 C5 C1 114.9(3)
N2 C6 C11 122.4(3)
N2 C6 C7 121.1(3)
C11 C6 C7 116.6(3)
C8 C7 C6 121.8(3)
C8 C7 S1 117.4(2)
C6 C7 S1 120.8(2)
C9 C8 C7 119.5(3)
C9 C8 H8 120.2
C7 C8 H8 120.2
C10 C9 C8 119.3(3)
C10 C9 H9 120.4
C8 C9 H9 120.4
C9 C10 C11 122.1(3)
C9 C10 H10 119.0
C11 C10 H10 119.0
C10 C11 C6 120.7(3)
C10 C11 H11 119.7
C6 C11 H11 119.7
N3 C12 C16 113.3(2)
N3 C12 C13 103.8(3)
C16 C12 C13 112.9(3)
N3 C12 H12 108.9
C16 C12 H12 108.9
C13 C12 H12 108.9
C14 C13 C12 106.1(3)
C14 C13 H13A 110.5
C12 C13 H13A 110.5
C14 C13 H13B 110.5
C12 C13 H13B 110.5
H13A C13 H13B 108.7
C13 C14 C15 106.0(4)
C13 C14 H14A 110.5
C15 C14 H14A 110.5
C13 C14 H14B 110.5
C15 C14 H14B 110.5
H14A C14 H14B 108.7
C14 C15 N3 102.0(3)
C14 C15 H15A 111.4
N3 C15 H15A 111.4
C14 C15 H15B 111.4
N3 C15 H15B 111.4
H15A C15 H15B 109.2
O4 C16 N4 123.6(3)
O4 C16 C12 118.1(3)
N4 C16 C12 118.2(3)
N4 C17 C18 113.7(3)
N4 C17 H17A 108.8
C18 C17 H17A 108.8
N4 C17 H17B 108.8
C18 C17 H17B 108.8
H17A C17 H17B 107.7
C19 C18 C17 117.1(5)
C19 C18 C20 112.6(5)
C17 C18 C20 108.3(5)
C19 C18 H18 106.0
C17 C18 H18 106.0
C20 C18 H18 106.0
C18 C19 H19A 109.5
C18 C19 H19B 109.5
H19A C19 H19B 109.5
C18 C19 H19C 109.5
H19A C19 H19C 109.5
H19B C19 H19C 109.5
C18 C20 H20A 109.5
C18 C20 H20B 109.5
H20A C20 H20B 109.5
C18 C20 H20C 109.5
H20A C20 H20C 109.5
H20B C20 H20C 109.5
S2 C21 H21A 109.5
S2 C21 H21B 109.5
H21A C21 H21B 109.5
S2 C21 H21C 109.5
H21A C21 H21C 109.5
H21B C21 H21C 109.5

loop_
_geom_bond_atom_site_label_1
_geom_bond_atom_site_label_2
_geom_bond_distance
S1 O2 1.423(2)
S1 O3 1.432(2)
S1 N3 1.646(2)
S1 C7 1.757(3)
S2 O6 1.396(4)
S2 O5 1.418(4)
S2 N1 1.612(2)
S2 C21 1.746(4)
O1 C5 1.212(5)
O4 C16 1.229(4)
N1 C4 1.467(5)
N1 C1 1.471(4)
N2 C5 1.341(4)
N2 C6 1.395(4)
N2 H2N 0.77(3)
N3 C12 1.495(4)
N3 C15 1.498(4)
N4 C16 1.327(4)
N4 C17 1.453(4)
N4 H4N 0.83(4)
C1 C5 1.529(5)
C1 C2 1.542(6)
C1 H1 0.9800
C2 C3 1.482(9)
C2 H2A 0.9700
C2 H2B 0.9700
C3 C4 1.462(8)
C3 H3A 0.9700
C3 H3B 0.9700
C4 H4A 0.9700
C4 H4B 0.9700
C6 C11 1.399(4)
C6 C7 1.406(4)
C7 C8 1.388(4)
C8 C9 1.377(5)
C8 H8 0.9300
C9 C10 1.363(6)
C9 H9 0.9300
C10 C11 1.370(5)
C10 H10 0.9300
C11 H11 0.9300
C12 C16 1.516(5)
C12 C13 1.523(5)
C12 H12 0.9800
C13 C14 1.448(7)
C13 H13A 0.9700
C13 H13B 0.9700
C14 C15 1.497(6)
C14 H14A 0.9700
C14 H14B 0.9700
C15 H15A 0.9700
C15 H15B 0.9700
C17 C18 1.506(6)
C17 H17A 0.9700
C17 H17B 0.9700
C18 C19 1.430(8)
C18 C20 1.533(8)
C18 H18 0.9800
C19 H19A 0.9600
C19 H19B 0.9600
C19 H19C 0.9600
C20 H20A 0.9600
C20 H20B 0.9600
C20 H20C 0.9600
C21 H21A 0.9600
C21 H21B 0.9600
C21 H21C 0.9600

loop_
_geom_torsion_atom_site_label_1
_geom_torsion_atom_site_label_2
_geom_torsion_atom_site_label_3
_geom_torsion_atom_site_label_4
_geom_torsion
O6 S2 N1 C4 -170.8(3)
O5 S2 N1 C4 -43.8(3)
C21 S2 N1 C4 72.1(3)
O6 S2 N1 C1 48.4(3)
O5 S2 N1 C1 175.4(3)
C21 S2 N1 C1 -68.7(3)
O2 S1 N3 C12 -178.3(2)
O3 S1 N3 C12 -49.6(3)
C7 S1 N3 C12 66.5(2)
O2 S1 N3 C15 -51.0(2)
O3 S1 N3 C15 77.7(3)
C7 S1 N3 C15 -166.1(2)
C4 N1 C1 C5 128.4(3)
S2 N1 C1 C5 -86.9(3)
C4 N1 C1 C2 6.8(3)
S2 N1 C1 C2 151.5(2)
N1 C1 C2 C3 16.7(4)
C5 C1 C2 C3 -105.3(4)
C1 C2 C3 C4 -34.1(5)
C2 C3 C4 N1 37.6(4)
C1 N1 C4 C3 -27.9(4)
S2 N1 C4 C3 -171.5(3)
C6 N2 C5 O1 1.8(7)
C6 N2 C5 C1 -172.9(3)
N1 C1 C5 O1 153.9(5)
C2 C1 C5 O1 -90.4(6)
N1 C1 C5 N2 -31.2(5)
C2 C1 C5 N2 84.6(5)
C5 N2 C6 C11 1.6(5)
C5 N2 C6 C7 -178.3(3)
N2 C6 C7 C8 -179.8(3)
C11 C6 C7 C8 0.3(4)
N2 C6 C7 S1 -1.0(4)
C11 C6 C7 S1 179.1(2)
O2 S1 C7 C8 138.6(2)
O3 S1 C7 C8 9.3(3)
N3 S1 C7 C8 -109.4(2)
O2 S1 C7 C6 -40.2(3)
O3 S1 C7 C6 -169.5(2)
N3 S1 C7 C6 71.8(2)
C6 C7 C8 C9 -0.5(5)
S1 C7 C8 C9 -179.3(3)
C7 C8 C9 C10 0.1(5)
C8 C9 C10 C11 0.5(6)
C9 C10 C11 C6 -0.7(6)
N2 C6 C11 C10 -179.6(3)
C7 C6 C11 C10 0.3(5)
C15 N3 C12 C16 126.1(3)
S1 N3 C12 C16 -104.2(2)
C15 N3 C12 C13 3.4(3)
S1 N3 C12 C13 133.0(2)
N3 C12 C13 C14 19.0(5)
C16 C12 C13 C14 -104.0(4)
C12 C13 C14 C15 -34.5(6)
C13 C14 C15 N3 35.4(5)
C12 N3 C15 C14 -23.3(4)
S1 N3 C15 C14 -153.7(3)
C17 N4 C16 O4 -0.8(5)
C17 N4 C16 C12 -176.9(3)
N3 C12 C16 O4 164.2(3)
C13 C12 C16 O4 -78.3(4)
N3 C12 C16 N4 -19.4(4)
C13 C12 C16 N4 98.1(3)
C16 N4 C17 C18 100.4(4)
N4 C17 C18 C19 -46.3(7)
N4 C17 C18 C20 -174.9(4)
